data_1554842
loop_
_publ_author_name
'Senadi, Gopal Chandru'
'Hu, Wan-Ping'
'Lu, Ting-Yi'
'Garkhedkar, Amol Milind'
'Vandavasi, Jaya Kishore'
'Wang, Jeh-Jeng'

_publ_section_title
;
 I&#x2082;-TBHP-catalyzed oxidative cross-coupling of N-sulfonyl
 hydrazones and isocyanides to 5-aminopyrazoles.
;
_journal_issue 6
_journal_name_full 'Organic letters'
_journal_page_first 1521
_journal_page_last 1524
_journal_paper_doi 10.1021/acs.orglett.5b00398
_journal_volume 17
_journal_year 2015
_chemical_formula_moiety 'C22 H18 F N3 O2 S'
_chemical_formula_sum 'C22 H18 F N3 O2 S'
_chemical_formula_weight 407.45
_space_group_IT_number 14
_space_group_name_Hall '-P 2ybc'
_space_group_name_H-M_alt 'P 1 21/c 1'
_symmetry_cell_setting monoclinic
_symmetry_Int_Tables_number 14
_symmetry_space_group_name_H-M 'P 1 21/c 1'
_atom_sites_solution_hydrogens geom
_atom_sites_solution_primary direct
_atom_sites_solution_secondary difmap
_audit_creation_method SHELXL-97
_cell_angle_alpha 90.00
_cell_angle_beta 100.958(5)
_cell_angle_gamma 90.00
_cell_formula_units_Z 4
_cell_length_a 15.7629(8)
_cell_length_b 11.6907(5)
_cell_length_c 10.7408(7)
_cell_measurement_reflns_used 2306
_cell_measurement_temperature 297(2)
_cell_measurement_theta_max 27.9160
_cell_measurement_theta_min 3.4280
_cell_volume 1943.22(18)
_computing_cell_refinement
; 
CrysAlis RED, Oxford Diffraction Ltd., 
Version 1.171.32.29 (release 10-06-2008 CrysAlis171 .NET) 
(compiled Jun 10 2008,16:49:55) 
;
_computing_data_collection
; 
CrysAlis CCD, Oxford Diffraction Ltd., 
Version 1.171.32.29 (release 10-06-2008 CrysAlis171 .NET) 
(compiled Jun 10 2008,16:49:55) 
;
_computing_data_reduction
; 
CrysAlis RED, Oxford Diffraction Ltd., 
Version 1.171.32.29 (release 10-06-2008 CrysAlis171 .NET) 
(compiled Jun 10 2008,16:49:55) 
;
_computing_molecular_graphics 'Bruker SHELXTL'
_computing_publication_material 'Bruker SHELXTL'
_computing_structure_refinement 'SHELXL-97 (Sheldrick, 2008)'
_computing_structure_solution 'SHELXS-97 (Sheldrick, 2008)'
_diffrn_ambient_temperature 297(2)
_diffrn_measured_fraction_theta_full 0.999
_diffrn_measured_fraction_theta_max 0.842
_diffrn_measurement_device_type 'CCD detector'
_diffrn_measurement_method '\w scans'
_diffrn_radiation_monochromator graphite
_diffrn_radiation_probe x-ray
_diffrn_radiation_type MoK\a
_diffrn_radiation_wavelength 0.71073
_diffrn_reflns_av_R_equivalents 0.0346
_diffrn_reflns_av_sigmaI/netI 0.0574
_diffrn_reflns_limit_h_max 21
_diffrn_reflns_limit_h_min -21
_diffrn_reflns_limit_k_max 12
_diffrn_reflns_limit_k_min -14
_diffrn_reflns_limit_l_max 6
_diffrn_reflns_limit_l_min -14
_diffrn_reflns_number 9109
_diffrn_reflns_theta_full 26.00
_diffrn_reflns_theta_max 29.44
_diffrn_reflns_theta_min 2.74
_diffrn_source 'fine-focus sealed tube'
_exptl_absorpt_coefficient_mu 0.200
_exptl_absorpt_correction_T_max 1.00000
_exptl_absorpt_correction_T_min 0.97314
_exptl_absorpt_correction_type multi-scan
_exptl_absorpt_process_details
; 
CrysAlisPro, Agilent Technologies, 
Version 1.171.37.31 (release 14-01-2014 CrysAlis171 .NET) 
(compiled Jan 14 2014,18:38:05) 
Empirical absorption correction using spherical harmonics, 
 implemented in SCALE3 ABSPACK scaling algorithm. 
;
_exptl_crystal_colour green
_exptl_crystal_density_diffrn 1.393
_exptl_crystal_density_method 'not measured'
_exptl_crystal_description parallelepiped
_exptl_crystal_F_000 848
_exptl_crystal_size_max 0.53
_exptl_crystal_size_mid 0.42
_exptl_crystal_size_min 0.26
_refine_diff_density_max 0.304
_refine_diff_density_min -0.344
_refine_diff_density_rms 0.052
_refine_ls_extinction_method none
_refine_ls_goodness_of_fit_ref 1.019
_refine_ls_hydrogen_treatment mixed
_refine_ls_matrix_type full
_refine_ls_number_parameters 266
_refine_ls_number_reflns 4530
_refine_ls_number_restraints 0
_refine_ls_restrained_S_all 1.019
_refine_ls_R_factor_all 0.0797
_refine_ls_R_factor_gt 0.0536
_refine_ls_shift/su_max 0.000
_refine_ls_shift/su_mean 0.000
_refine_ls_structure_factor_coef Fsqd
_refine_ls_weighting_details 'calc w=1/[\s^2^(Fo^2^)+(0.0621P)^2^+0.2516P] where P=(Fo^2^+2Fc^2^)/3'
_refine_ls_weighting_scheme calc
_refine_ls_wR_factor_gt 0.1244
_refine_ls_wR_factor_ref 0.1418
_reflns_number_gt 3207
_reflns_number_total 4530
_reflns_threshold_expression >2sigma(I)
_cod_data_source_file ol5b00398_si_003.cif
_cod_data_source_block cjfisof
_cod_original_sg_symbol_H-M 'P 21/c'
_cod_database_code 1554842

loop_
_symmetry_equiv_pos_as_xyz
'x, y, z'
'-x, y+1/2, -z+1/2'
'-x, -y, -z'
'x, -y-1/2, z-1/2'

loop_
_atom_site_label
_atom_site_type_symbol
_atom_site_fract_x
_atom_site_fract_y
_atom_site_fract_z
_atom_site_U_iso_or_equiv
_atom_site_adp_type
_atom_site_occupancy
_atom_site_symmetry_multiplicity
_atom_site_calc_flag
_atom_site_refinement_flags
S S 0.16433(3) 0.37329(4) 0.46589(5) 0.03427(17) Uani 1 1 d .
F F 0.28520(12) 0.66434(13) -0.20807(15) 0.0710(5) Uani 1 1 d .
O1 O 0.17364(10) 0.31972(12) 0.58660(16) 0.0449(4) Uani 1 1 d .
O2 O 0.12717(10) 0.31254(12) 0.35393(16) 0.0442(4) Uani 1 1 d .
N1 N 0.26491(11) 0.40639(14) 0.44762(18) 0.0352(4) Uani 1 1 d .
N2 N 0.31700(11) 0.45169(15) 0.55802(18) 0.0378(4) Uani 1 1 d .
N3 N 0.24092(13) 0.43173(17) 0.22166(19) 0.0431(5) Uani 1 1 d .
H3A H 0.2176(18) 0.368(2) 0.208(3) 0.063(9) Uiso 1 1 d .
C1 C 0.11396(13) 0.50662(16) 0.4684(2) 0.0326(5) Uani 1 1 d .
C2 C 0.12615(15) 0.56710(19) 0.5805(2) 0.0438(6) Uani 1 1 d .
H2C H 0.1566 0.5352 0.6551 0.053 Uiso 1 1 calc R
C3 C 0.09207(16) 0.6765(2) 0.5797(3) 0.0502(6) Uani 1 1 d .
H3B H 0.1004 0.7180 0.6549 0.060 Uiso 1 1 calc R
C4 C 0.04623(15) 0.72517(17) 0.4707(3) 0.0425(6) Uani 1 1 d .
C5 C 0.03312(16) 0.6612(2) 0.3610(3) 0.0490(6) Uani 1 1 d .
H5A H 0.0006 0.6918 0.2872 0.059 Uiso 1 1 calc R
C6 C 0.06746(15) 0.55241(19) 0.3585(2) 0.0450(6) Uani 1 1 d .
H6A H 0.0592 0.5108 0.2834 0.054 Uiso 1 1 calc R
C7 C 0.01187(19) 0.84584(19) 0.4706(3) 0.0636(8) Uani 1 1 d .
H7A H 0.0269 0.8774 0.5544 0.095 Uiso 1 1 calc R
H7B H -0.0498 0.8449 0.4445 0.095 Uiso 1 1 calc R
H7C H 0.0368 0.8918 0.4128 0.095 Uiso 1 1 calc R
C8 C 0.36822(13) 0.52457(17) 0.5148(2) 0.0362(5) Uani 1 1 d .
C9 C 0.35022(14) 0.53351(18) 0.3809(2) 0.0381(5) Uani 1 1 d .
H9A H 0.3781 0.5803 0.3313 0.046 Uiso 1 1 calc R
C10 C 0.28399(14) 0.46002(17) 0.3395(2) 0.0353(5) Uani 1 1 d .
C11 C 0.43584(14) 0.58570(18) 0.6037(2) 0.0378(5) Uani 1 1 d .
C12 C 0.45831(16) 0.5532(2) 0.7293(2) 0.0488(6) Uani 1 1 d .
H12A H 0.4312 0.4907 0.7586 0.059 Uiso 1 1 calc R
C13 C 0.52089(18) 0.6129(2) 0.8119(3) 0.0590(7) Uani 1 1 d .
H13A H 0.5356 0.5901 0.8962 0.071 Uiso 1 1 calc R
C14 C 0.56120(17) 0.7050(2) 0.7706(3) 0.0616(8) Uani 1 1 d .
H14A H 0.6025 0.7456 0.8268 0.074 Uiso 1 1 calc R
C15 C 0.54037(19) 0.7370(2) 0.6462(3) 0.0635(8) Uani 1 1 d .
H15A H 0.5683 0.7991 0.6177 0.076 Uiso 1 1 calc R
C16 C 0.47815(16) 0.6782(2) 0.5621(3) 0.0522(7) Uani 1 1 d .
H16A H 0.4646 0.7007 0.4776 0.063 Uiso 1 1 calc R
C17 C 0.25331(14) 0.49162(18) 0.1115(2) 0.0362(5) Uani 1 1 d .
C18 C 0.25883(15) 0.43303(18) 0.0019(2) 0.0419(6) Uani 1 1 d .
H18A H 0.2557 0.3536 0.0015 0.050 Uiso 1 1 calc R
C19 C 0.26888(17) 0.4896(2) -0.1069(2) 0.0482(6) Uani 1 1 d .
H19A H 0.2717 0.4497 -0.1809 0.058 Uiso 1 1 calc R
C20 C 0.27465(16) 0.6068(2) -0.1025(2) 0.0459(6) Uani 1 1 d .
C21 C 0.26870(17) 0.66740(19) 0.0042(3) 0.0506(6) Uani 1 1 d .
H21A H 0.2721 0.7468 0.0042 0.061 Uiso 1 1 calc R
C22 C 0.25767(17) 0.60993(18) 0.1113(2) 0.0486(6) Uani 1 1 d .
H22A H 0.2531 0.6506 0.1842 0.058 Uiso 1 1 calc R

loop_
_atom_site_aniso_label
_atom_site_aniso_U_11
_atom_site_aniso_U_22
_atom_site_aniso_U_33
_atom_site_aniso_U_23
_atom_site_aniso_U_13
_atom_site_aniso_U_12
S 0.0335(3) 0.0280(3) 0.0427(3) 0.0024(2) 0.0107(2) 0.0009(2)
F 0.0941(13) 0.0618(9) 0.0585(11) 0.0257(8) 0.0184(9) 0.0004(8)
O1 0.0504(10) 0.0378(8) 0.0501(11) 0.0127(7) 0.0184(8) 0.0060(7)
O2 0.0438(9) 0.0353(8) 0.0530(11) -0.0091(7) 0.0081(8) -0.0058(7)
N1 0.0322(9) 0.0372(9) 0.0367(11) 0.0009(8) 0.0078(8) 0.0002(7)
N2 0.0342(10) 0.0414(10) 0.0377(11) 0.0009(8) 0.0068(8) 0.0046(8)
N3 0.0510(12) 0.0406(11) 0.0377(12) -0.0010(9) 0.0082(9) -0.0125(9)
C1 0.0293(11) 0.0307(10) 0.0390(13) 0.0045(9) 0.0097(9) 0.0005(8)
C2 0.0467(14) 0.0413(12) 0.0412(14) 0.0007(10) 0.0022(11) 0.0097(10)
C3 0.0539(15) 0.0422(13) 0.0529(16) -0.0111(12) 0.0060(12) 0.0072(11)
C4 0.0371(12) 0.0305(11) 0.0611(17) 0.0052(11) 0.0124(11) 0.0034(9)
C5 0.0502(15) 0.0465(13) 0.0491(15) 0.0147(12) 0.0062(12) 0.0111(11)
C6 0.0485(14) 0.0450(12) 0.0404(14) -0.0022(11) 0.0058(11) 0.0070(10)
C7 0.0656(18) 0.0332(12) 0.091(2) 0.0064(14) 0.0120(16) 0.0104(11)
C8 0.0300(11) 0.0355(11) 0.0437(14) -0.0020(10) 0.0085(10) 0.0058(9)
C9 0.0376(12) 0.0374(11) 0.0413(13) -0.0039(10) 0.0128(10) -0.0028(9)
C10 0.0362(12) 0.0348(11) 0.0367(13) 0.0009(10) 0.0118(10) 0.0043(9)
C11 0.0332(11) 0.0393(11) 0.0412(13) -0.0062(10) 0.0074(10) 0.0053(9)
C12 0.0448(14) 0.0569(14) 0.0447(15) -0.0041(12) 0.0085(12) 0.0006(11)
C13 0.0559(17) 0.0753(18) 0.0437(16) -0.0119(14) 0.0036(13) 0.0020(14)
C14 0.0489(16) 0.0638(17) 0.066(2) -0.0285(16) -0.0032(14) -0.0009(13)
C15 0.0612(18) 0.0497(15) 0.076(2) -0.0080(15) 0.0031(16) -0.0134(13)
C16 0.0533(16) 0.0473(13) 0.0525(16) -0.0011(12) 0.0009(13) -0.0054(11)
C17 0.0348(12) 0.0370(11) 0.0354(13) -0.0003(9) 0.0031(10) -0.0019(9)
C18 0.0559(15) 0.0299(11) 0.0374(13) -0.0025(10) 0.0023(11) -0.0052(10)
C19 0.0629(17) 0.0450(13) 0.0352(14) 0.0001(11) 0.0054(12) 0.0045(11)
C20 0.0483(14) 0.0456(13) 0.0429(15) 0.0143(11) 0.0064(11) -0.0001(11)
C21 0.0598(16) 0.0316(11) 0.0580(17) 0.0034(12) 0.0052(13) -0.0038(11)
C22 0.0634(17) 0.0359(12) 0.0456(15) -0.0051(11) 0.0079(13) 0.0025(11)

loop_
_atom_type_symbol
_atom_type_description
_atom_type_scat_dispersion_real
_atom_type_scat_dispersion_imag
_atom_type_scat_source
C C 0.0033 0.0016 'International Tables Vol C Tables 4.2.6.8 and 6.1.1.4'
H H 0.0000 0.0000 'International Tables Vol C Tables 4.2.6.8 and 6.1.1.4'
N N 0.0061 0.0033 'International Tables Vol C Tables 4.2.6.8 and 6.1.1.4'
O O 0.0106 0.0060 'International Tables Vol C Tables 4.2.6.8 and 6.1.1.4'
S S 0.1246 0.1234 'International Tables Vol C Tables 4.2.6.8 and 6.1.1.4'
F F 0.0171 0.0103 'International Tables Vol C Tables 4.2.6.8 and 6.1.1.4'

loop_
_geom_angle_atom_site_label_1
_geom_angle_atom_site_label_2
_geom_angle_atom_site_label_3
_geom_angle
O2 S O1 120.34(10)
O2 S N1 105.21(9)
O1 S N1 105.78(9)
O2 S C1 110.00(10)
O1 S C1 110.26(10)
N1 S C1 103.74(9)
C10 N1 N2 110.26(16)
C10 N1 S 123.76(15)
N2 N1 S 113.56(14)
C8 N2 N1 104.15(18)
C10 N3 C17 122.19(19)
C10 N3 H3A 120.4(19)
C17 N3 H3A 115.1(19)
C6 C1 C2 120.9(2)
C6 C1 S 120.17(17)
C2 C1 S 118.80(17)
C3 C2 C1 118.6(2)
C3 C2 H2C 120.7
C1 C2 H2C 120.7
C2 C3 C4 121.8(2)
C2 C3 H3B 119.1
C4 C3 H3B 119.1
C3 C4 C5 118.2(2)
C3 C4 C7 121.1(2)
C5 C4 C7 120.7(2)
C6 C5 C4 121.3(2)
C6 C5 H5A 119.4
C4 C5 H5A 119.4
C1 C6 C5 119.2(2)
C1 C6 H6A 120.4
C5 C6 H6A 120.4
C4 C7 H7A 109.5
C4 C7 H7B 109.5
H7A C7 H7B 109.5
C4 C7 H7C 109.5
H7A C7 H7C 109.5
H7B C7 H7C 109.5
N2 C8 C9 112.8(2)
N2 C8 C11 120.1(2)
C9 C8 C11 127.1(2)
C10 C9 C8 106.2(2)
C10 C9 H9A 126.9
C8 C9 H9A 126.9
N3 C10 C9 132.5(2)
N3 C10 N1 121.00(19)
C9 C10 N1 106.5(2)
C12 C11 C16 118.6(2)
C12 C11 C8 121.2(2)
C16 C11 C8 120.1(2)
C11 C12 C13 120.4(3)
C11 C12 H12A 119.8
C13 C12 H12A 119.8
C12 C13 C14 120.5(3)
C12 C13 H13A 119.7
C14 C13 H13A 119.7
C15 C14 C13 119.6(3)
C15 C14 H14A 120.2
C13 C14 H14A 120.2
C14 C15 C16 120.7(3)
C14 C15 H15A 119.6
C16 C15 H15A 119.6
C15 C16 C11 120.1(3)
C15 C16 H16A 119.9
C11 C16 H16A 119.9
C18 C17 C22 118.9(2)
C18 C17 N3 120.49(18)
C22 C17 N3 120.6(2)
C17 C18 C19 121.4(2)
C17 C18 H18A 119.3
C19 C18 H18A 119.3
C18 C19 C20 117.8(2)
C18 C19 H19A 121.1
C20 C19 H19A 121.1
C21 C20 F 118.9(2)
C21 C20 C19 122.1(2)
F C20 C19 118.9(2)
C20 C21 C22 119.3(2)
C20 C21 H21A 120.3
C22 C21 H21A 120.3
C17 C22 C21 120.3(2)
C17 C22 H22A 119.9
C21 C22 H22A 119.9

loop_
_geom_bond_atom_site_label_1
_geom_bond_atom_site_label_2
_geom_bond_distance
S O2 1.4233(16)
S O1 1.4221(16)
S N1 1.6793(18)
S C1 1.752(2)
F C20 1.355(3)
N1 C10 1.402(3)
N1 N2 1.411(2)
N2 C8 1.317(3)
N3 C10 1.358(3)
N3 C17 1.420(3)
N3 H3A 0.83(3)
C1 C6 1.374(3)
C1 C2 1.378(3)
C2 C3 1.386(3)
C2 H2C 0.9300
C3 C4 1.376(3)
C3 H3B 0.9300
C4 C5 1.378(3)
C4 C7 1.511(3)
C5 C6 1.385(3)
C5 H5A 0.9300
C6 H6A 0.9300
C7 H7A 0.9600
C7 H7B 0.9600
C7 H7C 0.9600
C8 C9 1.416(3)
C8 C11 1.473(3)
C9 C10 1.360(3)
C9 H9A 0.9300
C11 C12 1.382(3)
C11 C16 1.388(3)
C12 C13 1.384(4)
C12 H12A 0.9300
C13 C14 1.367(4)
C13 H13A 0.9300
C14 C15 1.367(4)
C14 H14A 0.9300
C15 C16 1.383(4)
C15 H15A 0.9300
C16 H16A 0.9300
C17 C18 1.379(3)
C17 C22 1.385(3)
C18 C19 1.378(3)
C18 H18A 0.9300
C19 C20 1.374(3)
C19 H19A 0.9300
C20 C21 1.365(3)
C21 C22 1.372(3)
C21 H21A 0.9300
C22 H22A 0.9300
